data_4305753
loop_
_publ_author_name
'Peili Teo'
'L. L. Koh'
'T. S. Andy Hor'

_publ_section_title
;
Oligo- and Polymeric PdII and PtII Using Pyridyl Carboxylate Spacers for
Topology Control
;
_journal_name_full 'Inorganic Chemistry'
_journal_page_first 6464
_journal_page_last 6474
_journal_paper_doi 10.1021/ic8007238
_journal_volume 47
_journal_year 2008
_chemical_formula_sum 'C55 H45 Cl9 F6 Fe N2 O10 P2 Pt S2'
_chemical_formula_weight 1703.98
_chemical_name_systematic
; 
 ? 
;
_space_group_IT_number 15
_symmetry_cell_setting monoclinic
_symmetry_space_group_name_Hall '-C 2yc'
_symmetry_space_group_name_H-M 'C 1 2/c 1'
_atom_sites_solution_hydrogens geom
_atom_sites_solution_primary direct
_atom_sites_solution_secondary difmap
_audit_creation_method SHELXL-97
_cell_angle_alpha 90.00
_cell_angle_beta 100.7400(10)
_cell_angle_gamma 90.00
_cell_formula_units_Z 4
_cell_length_a 17.0098(7)
_cell_length_b 18.2001(8)
_cell_length_c 21.1818(8)
_cell_measurement_reflns_used 6970
_cell_measurement_temperature 223(2)
_cell_measurement_theta_max 26.15
_cell_measurement_theta_min 2.24
_cell_volume 6442.6(5)
_computing_cell_refinement 'Bruker SMART'
_computing_data_collection 'Bruker SMART'
_computing_data_reduction 'Bruker SAINT'
_computing_molecular_graphics 'Bruker SHELXTL'
_computing_publication_material 'Bruker SHELXTL'
_computing_structure_refinement 'SHELXL-97 (Sheldrick, 1997)'
_computing_structure_solution 'SHELXS-97 (Sheldrick, 1990)'
_diffrn_ambient_temperature 223(2)
_diffrn_measured_fraction_theta_full 0.999
_diffrn_measured_fraction_theta_max 0.999
_diffrn_measurement_device_type 'CCD area detector'
_diffrn_measurement_method 'phi and omega scans'
_diffrn_radiation_monochromator graphite
_diffrn_radiation_source 'fine-focus sealed tube'
_diffrn_radiation_type MoK\a
_diffrn_radiation_wavelength 0.71073
_diffrn_reflns_av_R_equivalents 0.0316
_diffrn_reflns_av_sigmaI/netI 0.0379
_diffrn_reflns_limit_h_max 21
_diffrn_reflns_limit_h_min -22
_diffrn_reflns_limit_k_max 23
_diffrn_reflns_limit_k_min -16
_diffrn_reflns_limit_l_max 27
_diffrn_reflns_limit_l_min -25
_diffrn_reflns_number 22362
_diffrn_reflns_theta_full 27.50
_diffrn_reflns_theta_max 27.50
_diffrn_reflns_theta_min 1.65
_exptl_absorpt_coefficient_mu 2.956
_exptl_absorpt_correction_T_max 0.6655
_exptl_absorpt_correction_T_min 0.4709
_exptl_absorpt_correction_type 'Sadabs, (Sheldrick 2001)'
_exptl_crystal_colour Orange
_exptl_crystal_density_diffrn 1.757
_exptl_crystal_density_meas 0
_exptl_crystal_density_method 'not measured'
_exptl_crystal_description Block
_exptl_crystal_F_000 3368
_exptl_crystal_size_max 0.30
_exptl_crystal_size_mid 0.20
_exptl_crystal_size_min 0.15
_refine_diff_density_max 1.140
_refine_diff_density_min -0.787
_refine_diff_density_rms 0.095
_refine_ls_extinction_method none
_refine_ls_goodness_of_fit_ref 1.050
_refine_ls_hydrogen_treatment mixed
_refine_ls_matrix_type full
_refine_ls_number_parameters 417
_refine_ls_number_reflns 7383
_refine_ls_number_restraints 3
_refine_ls_restrained_S_all 1.052
_refine_ls_R_factor_all 0.0341
_refine_ls_R_factor_gt 0.0297
_refine_ls_shift/su_max 0.001
_refine_ls_shift/su_mean 0.000
_refine_ls_structure_factor_coef Fsqd
_refine_ls_weighting_details 'calc w=1/[\s^2^(Fo^2^)+(0.0409P)^2^+2.3897P] where P=(Fo^2^+2Fc^2^)/3'
_refine_ls_weighting_scheme calc
_refine_ls_wR_factor_gt 0.0725
_refine_ls_wR_factor_ref 0.0742
_reflns_number_gt 6718
_reflns_number_total 7383
_reflns_threshold_expression >2sigma(I)
_cod_data_source_file ic8007238-file003_04.cif
_cod_data_source_block 7150_complex_3
_cod_depositor_comments
;
The following automatic conversions were performed:
'_symmetry_cell_setting' value 'Monoclinic' changed to 'monoclinic'
according to '/home/saulius/struct/CIF-dictionaries/cif_core.dic'
dictionary named 'cif_core.dic' version 2.4.1 from 2010-06-29.

Automatic conversion script
Id: cif_fix_enum 1527 2010-12-29 10:47:43Z saulius 
;
_cod_database_code 4305753

loop_
_symmetry_equiv_pos_as_xyz
'x, y, z'
'-x, y, -z+1/2'
'x+1/2, y+1/2, z'
'-x+1/2, y+1/2, -z+1/2'
'-x, -y, -z'
'x, -y, z-1/2'
'-x+1/2, -y+1/2, -z'
'x+1/2, -y+1/2, z-1/2'

loop_
_atom_site_label
_atom_site_type_symbol
_atom_site_fract_x
_atom_site_fract_y
_atom_site_fract_z
_atom_site_U_iso_or_equiv
_atom_site_adp_type
_atom_site_occupancy
_atom_site_symmetry_multiplicity
_atom_site_calc_flag
_atom_site_refinement_flags
_atom_site_disorder_assembly
_atom_site_disorder_group
Pt1 Pt 1.0000 0.638408(7) 0.2500 0.02088(5) Uani 1 2 d S . .
Fe1 Fe 1.0000 0.87347(3) 0.2500 0.02617(13) Uani 1 2 d S . .
P1 P 0.90857(4) 0.71859(4) 0.19600(3) 0.02323(15) Uani 1 1 d . . .
O1 O 1.22150(16) 0.19910(13) 0.44381(14) 0.0522(7) Uani 1 1 d . . .
H1 H 1.2519 0.1631 0.4499 0.078 Uiso 1 1 calc R . .
O2 O 1.31686(15) 0.24422(13) 0.39550(12) 0.0436(6) Uani 1 1 d . . .
N1 N 1.07401(14) 0.55253(12) 0.29076(11) 0.0250(5) Uani 1 1 d . . .
C1 C 1.12715(18) 0.52529(16) 0.25687(13) 0.0299(6) Uani 1 1 d . . .
H1A H 1.1323 0.5479 0.2180 0.036 Uiso 1 1 calc R . .
C2 C 1.17389(18) 0.46536(17) 0.27775(14) 0.0316(6) Uani 1 1 d . . .
H2 H 1.2108 0.4479 0.2534 0.038 Uiso 1 1 calc R . .
C3 C 1.16674(18) 0.43054(16) 0.33476(14) 0.0306(6) Uani 1 1 d . . .
C4 C 1.11261(19) 0.46020(17) 0.36984(14) 0.0326(7) Uani 1 1 d . . .
H4 H 1.1071 0.4391 0.4093 0.039 Uiso 1 1 calc R . .
C5 C 1.06721(18) 0.52053(16) 0.34659(14) 0.0293(6) Uani 1 1 d . . .
H5 H 1.0306 0.5397 0.3705 0.035 Uiso 1 1 calc R . .
C6 C 1.2145(2) 0.36459(16) 0.35487(16) 0.0340(7) Uani 1 1 d . . .
H6 H 1.2603 0.3573 0.3367 0.041 Uiso 1 1 calc R . .
C7 C 1.19922(19) 0.31435(17) 0.39605(15) 0.0362(7) Uani 1 1 d . . .
H7 H 1.1543 0.3194 0.4157 0.043 Uiso 1 1 calc R . .
C8 C 1.2529(2) 0.25008(16) 0.41117(15) 0.0339(7) Uani 1 1 d . . .
C9 C 0.90230(16) 0.81023(16) 0.22646(14) 0.0270(6) Uani 1 1 d . . .
C10 C 0.91318(17) 0.83091(17) 0.29304(14) 0.0303(6) Uani 1 1 d . . .
H10 H 0.9214 0.7969 0.3302 0.036 Uiso 1 1 calc R . .
C11 C 0.9100(2) 0.90850(17) 0.29597(16) 0.0366(7) Uani 1 1 d . . .
H11 H 0.9175 0.9382 0.3358 0.044 Uiso 1 1 calc R . .
C12 C 0.8965(2) 0.93653(17) 0.23282(16) 0.0378(7) Uani 1 1 d . . .
H12 H 0.8935 0.9892 0.2210 0.045 Uiso 1 1 calc R . .
C13 C 0.89205(19) 0.87673(17) 0.18903(15) 0.0330(7) Uani 1 1 d . . .
H13 H 0.8833 0.8802 0.1416 0.040 Uiso 1 1 calc R . .
C1A C 0.91934(18) 0.72919(16) 0.11310(13) 0.0283(6) Uani 1 1 d . . .
C2A C 0.8589(2) 0.76327(17) 0.06898(15) 0.0355(7) Uani 1 1 d . . .
H2A H 0.8118 0.7792 0.0819 0.043 Uiso 1 1 calc R . .
C3A C 0.8687(2) 0.7734(2) 0.00656(16) 0.0468(9) Uani 1 1 d . . .
H3A H 0.8285 0.7968 -0.0231 0.056 Uiso 1 1 calc R . .
C4A C 0.9377(3) 0.7493(2) -0.01279(17) 0.0521(10) Uani 1 1 d . . .
H4A H 0.9442 0.7568 -0.0554 0.063 Uiso 1 1 calc R . .
C5A C 0.9970(2) 0.7144(2) 0.02986(15) 0.0435(8) Uani 1 1 d . . .
H5A H 1.0433 0.6975 0.0163 0.052 Uiso 1 1 calc R . .
C6A C 0.98788(19) 0.70425(17) 0.09278(14) 0.0327(7) Uani 1 1 d . . .
H6A H 1.0282 0.6804 0.1220 0.039 Uiso 1 1 calc R . .
C1B C 0.80910(17) 0.68037(16) 0.19306(14) 0.0296(6) Uani 1 1 d . . .
C2B C 0.77536(19) 0.6859(2) 0.24756(16) 0.0391(7) Uani 1 1 d . . .
H2B H 0.8015 0.7130 0.2832 0.047 Uiso 1 1 calc R . .
C3B C 0.7032(2) 0.6517(2) 0.2497(2) 0.0520(10) Uani 1 1 d . . .
H3B H 0.6806 0.6552 0.2868 0.062 Uiso 1 1 calc R . .
C4B C 0.6646(2) 0.6126(2) 0.1972(2) 0.0536(10) Uani 1 1 d . . .
H4B H 0.6154 0.5898 0.1987 0.064 Uiso 1 1 calc R . .
C5B C 0.6971(2) 0.6065(2) 0.14280(18) 0.0476(9) Uani 1 1 d . . .
H5B H 0.6702 0.5799 0.1072 0.057 Uiso 1 1 calc R . .
C6B C 0.7703(2) 0.64005(17) 0.14042(16) 0.0375(7) Uani 1 1 d . . .
H6B H 0.7933 0.6355 0.1035 0.045 Uiso 1 1 calc R . .
C1S C 0.3897(2) 0.5489(2) 0.04451(19) 0.0547(10) Uani 1 1 d . . .
H1S H 0.3368 0.5517 0.0575 0.066 Uiso 1 1 calc R . .
Cl1A Cl 0.38682(8) 0.60117(8) -0.02505(6) 0.0810(4) Uani 1 1 d . . .
Cl1B Cl 0.46176(10) 0.58410(11) 0.10613(7) 0.1088(6) Uani 1 1 d . . .
Cl1C Cl 0.41093(9) 0.45698(8) 0.03096(7) 0.0853(4) Uani 1 1 d . . .
C2S C 0.5311(5) 0.7754(5) 0.2594(5) 0.079(3) Uani 0.50 1 d PD A -1
H2S H 0.5823 0.7601 0.2865 0.095 Uiso 0.50 1 calc PR A -1
Cl2 Cl 0.5488(7) 0.8338(7) 0.2044(5) 0.201(5) Uani 0.50 1 d PD A -1
Cl3 Cl 0.4833(2) 0.69922(19) 0.2206(3) 0.165(3) Uani 0.50 1 d PD A -1
Cl4 Cl 0.4697(5) 0.8194(5) 0.3082(4) 0.126(2) Uani 0.50 1 d PD A -1
S1 S 1.32853(5) 0.03656(5) 0.41749(4) 0.03526(17) Uani 1 1 d . . .
O3 O 1.25852(16) 0.02573(17) 0.36965(13) 0.0610(7) Uani 1 1 d . . .
O4 O 1.31519(17) 0.07856(13) 0.47216(11) 0.0494(6) Uani 1 1 d . . .
O5 O 1.39858(16) 0.05625(17) 0.39371(12) 0.0573(7) Uani 1 1 d . . .
C14 C 1.3502(3) -0.0544(2) 0.4510(2) 0.0678(13) Uani 1 1 d . . .
F1 F 1.2921(3) -0.07991(17) 0.47693(19) 0.1207(13) Uani 1 1 d . . .
F2 F 1.3634(3) -0.10030(16) 0.40659(15) 0.1223(15) Uani 1 1 d . . .
F3 F 1.4136(2) -0.05443(18) 0.49686(14) 0.1081(13) Uani 1 1 d . . .

loop_
_atom_site_aniso_label
_atom_site_aniso_U_11
_atom_site_aniso_U_22
_atom_site_aniso_U_33
_atom_site_aniso_U_23
_atom_site_aniso_U_13
_atom_site_aniso_U_12
Pt1 0.02316(8) 0.01874(8) 0.01888(8) 0.000 -0.00088(5) 0.000
Fe1 0.0340(3) 0.0199(3) 0.0252(3) 0.000 0.0071(2) 0.000
P1 0.0237(3) 0.0224(3) 0.0219(3) 0.0018(3) 0.0000(3) 0.0007(3)
O1 0.0590(16) 0.0355(13) 0.0684(17) 0.0197(13) 0.0277(14) 0.0141(12)
O2 0.0450(14) 0.0424(14) 0.0472(14) 0.0143(11) 0.0181(12) 0.0166(11)
N1 0.0294(12) 0.0209(11) 0.0229(11) 0.0002(9) 0.0001(9) 0.0042(9)
C1 0.0391(17) 0.0276(15) 0.0239(14) 0.0011(12) 0.0077(12) 0.0019(12)
C2 0.0347(16) 0.0305(15) 0.0315(15) 0.0008(13) 0.0108(12) 0.0070(13)
C3 0.0313(15) 0.0293(15) 0.0304(15) 0.0046(12) 0.0040(12) 0.0057(12)
C4 0.0412(17) 0.0301(15) 0.0276(14) 0.0075(12) 0.0090(12) 0.0087(13)
C5 0.0325(15) 0.0287(15) 0.0274(14) 0.0014(12) 0.0071(12) 0.0055(12)
C6 0.0352(17) 0.0314(16) 0.0358(16) 0.0040(13) 0.0074(13) 0.0113(13)
C7 0.0373(17) 0.0323(16) 0.0410(17) 0.0034(14) 0.0126(14) 0.0116(13)
C8 0.0414(18) 0.0287(16) 0.0319(16) 0.0045(12) 0.0075(13) 0.0053(13)
C9 0.0237(13) 0.0246(14) 0.0321(14) 0.0031(12) 0.0039(11) 0.0045(11)
C10 0.0303(15) 0.0333(16) 0.0291(15) 0.0025(13) 0.0099(12) 0.0020(13)
C11 0.0440(19) 0.0313(16) 0.0374(16) -0.0052(14) 0.0153(14) 0.0041(14)
C12 0.0452(19) 0.0227(14) 0.0464(18) 0.0017(14) 0.0112(15) 0.0091(13)
C13 0.0372(17) 0.0284(15) 0.0318(16) 0.0034(12) 0.0026(13) 0.0083(12)
C1A 0.0353(16) 0.0264(14) 0.0211(13) 0.0010(11) -0.0002(11) -0.0031(12)
C2A 0.0399(18) 0.0328(16) 0.0299(15) 0.0043(13) -0.0036(13) -0.0013(13)
C3A 0.065(3) 0.042(2) 0.0274(16) 0.0072(15) -0.0073(16) -0.0106(18)
C4A 0.077(3) 0.056(2) 0.0229(16) -0.0003(15) 0.0077(17) -0.021(2)
C5A 0.052(2) 0.049(2) 0.0322(16) -0.0085(16) 0.0140(15) -0.0111(17)
C6A 0.0379(17) 0.0294(15) 0.0299(15) -0.0029(13) 0.0040(13) -0.0048(13)
C1B 0.0250(14) 0.0291(15) 0.0325(15) 0.0064(13) -0.0007(11) 0.0025(12)
C2B 0.0345(17) 0.0439(19) 0.0379(17) 0.0011(15) 0.0044(13) -0.0038(14)
C3B 0.038(2) 0.062(2) 0.058(2) 0.007(2) 0.0146(17) -0.0053(17)
C4B 0.0346(19) 0.055(2) 0.067(3) 0.018(2) -0.0035(18) -0.0127(17)
C5B 0.0398(19) 0.046(2) 0.049(2) 0.0097(17) -0.0127(16) -0.0147(16)
C6B 0.0342(17) 0.0385(18) 0.0342(16) 0.0082(14) -0.0080(13) -0.0023(14)
C1S 0.043(2) 0.072(3) 0.051(2) 0.008(2) 0.0125(17) 0.0052(19)
Cl1A 0.0905(9) 0.0924(9) 0.0651(7) 0.0325(7) 0.0273(6) 0.0422(8)
Cl1B 0.0863(10) 0.1414(15) 0.0841(9) 0.0067(10) -0.0224(8) -0.0230(10)
Cl1C 0.1047(10) 0.0716(8) 0.0908(9) 0.0211(7) 0.0475(8) 0.0153(7)
C2S 0.064(6) 0.068(6) 0.097(8) -0.013(6) -0.008(6) -0.011(5)
Cl2 0.264(10) 0.179(6) 0.125(5) 0.027(4) -0.051(5) -0.114(6)
Cl3 0.080(3) 0.102(2) 0.326(10) -0.098(4) 0.075(4) -0.032(2)
Cl4 0.122(4) 0.151(6) 0.102(4) -0.037(4) 0.016(4) -0.005(4)
S1 0.0396(4) 0.0373(4) 0.0301(4) 0.0062(3) 0.0098(3) 0.0085(3)
O3 0.0496(16) 0.075(2) 0.0537(16) 0.0084(15) -0.0037(13) 0.0002(14)
O4 0.0739(18) 0.0409(14) 0.0376(12) 0.0095(11) 0.0209(12) 0.0246(12)
O5 0.0491(15) 0.079(2) 0.0485(14) -0.0051(14) 0.0217(12) -0.0068(14)
C14 0.110(4) 0.039(2) 0.055(3) 0.007(2) 0.014(3) 0.022(2)
F1 0.174(4) 0.066(2) 0.133(3) 0.044(2) 0.056(3) -0.011(2)
F2 0.230(4) 0.0541(17) 0.080(2) -0.0135(16) 0.022(2) 0.055(2)
F3 0.152(3) 0.093(2) 0.0670(17) 0.0102(16) -0.0139(19) 0.077(2)

loop_
_atom_type_symbol
_atom_type_description
_atom_type_scat_dispersion_real
_atom_type_scat_dispersion_imag
_atom_type_scat_source
C C 0.0033 0.0016 'International Tables Vol C Tables 4.2.6.8 and 6.1.1.4'
H H 0.0000 0.0000 'International Tables Vol C Tables 4.2.6.8 and 6.1.1.4'
N N 0.0061 0.0033 'International Tables Vol C Tables 4.2.6.8 and 6.1.1.4'
O O 0.0106 0.0060 'International Tables Vol C Tables 4.2.6.8 and 6.1.1.4'
P P 0.1023 0.0942 'International Tables Vol C Tables 4.2.6.8 and 6.1.1.4'
Pt Pt -1.7033 8.3905 'International Tables Vol C Tables 4.2.6.8 and 6.1.1.4'
Fe Fe 0.3463 0.8444 'International Tables Vol C Tables 4.2.6.8 and 6.1.1.4'
Cl Cl 0.1484 0.1585 'International Tables Vol C Tables 4.2.6.8 and 6.1.1.4'
S S 0.1246 0.1234 'International Tables Vol C Tables 4.2.6.8 and 6.1.1.4'
F F 0.0171 0.0103 'International Tables Vol C Tables 4.2.6.8 and 6.1.1.4'

loop_
_geom_angle_atom_site_label_1
_geom_angle_atom_site_label_2
_geom_angle_atom_site_label_3
_geom_angle
_geom_angle_site_symmetry_1
_geom_angle_site_symmetry_3
_geom_angle_publ_flag
N1 Pt1 N1 83.19(13) 2_755 . ?
N1 Pt1 P1 171.26(6) 2_755 2_755 ?
N1 Pt1 P1 88.24(7) . 2_755 ?
N1 Pt1 P1 88.24(7) 2_755 . ?
N1 Pt1 P1 171.26(6) . . ?
P1 Pt1 P1 100.36(4) 2_755 . ?
C9 Fe1 C9 110.00(16) 2_755 . ?
C9 Fe1 C10 107.94(12) 2_755 . ?
C9 Fe1 C10 41.75(12) . . ?
C9 Fe1 C10 41.75(12) 2_755 2_755 ?
C9 Fe1 C10 107.94(12) . 2_755 ?
C10 Fe1 C10 135.10(18) . 2_755 ?
C9 Fe1 C13 141.29(12) 2_755 . ?
C9 Fe1 C13 41.68(11) . . ?
C10 Fe1 C13 69.55(13) . . ?
C10 Fe1 C13 111.81(12) 2_755 . ?
C9 Fe1 C13 41.67(11) 2_755 2_755 ?
C9 Fe1 C13 141.28(12) . 2_755 ?
C10 Fe1 C13 111.81(12) . 2_755 ?
C10 Fe1 C13 69.56(13) 2_755 2_755 ?
C13 Fe1 C13 176.67(17) . 2_755 ?
C9 Fe1 C11 68.99(12) 2_755 2_755 ?
C9 Fe1 C11 135.49(12) . 2_755 ?
C10 Fe1 C11 175.52(13) . 2_755 ?
C10 Fe1 C11 40.47(13) 2_755 2_755 ?
C13 Fe1 C11 110.59(13) . 2_755 ?
C13 Fe1 C11 68.31(13) 2_755 2_755 ?
C9 Fe1 C11 135.49(12) 2_755 . ?
C9 Fe1 C11 68.99(12) . . ?
C10 Fe1 C11 40.47(13) . . ?
C10 Fe1 C11 175.52(13) 2_755 . ?
C13 Fe1 C11 68.30(13) . . ?
C13 Fe1 C11 110.59(13) 2_755 . ?
C11 Fe1 C11 143.98(18) 2_755 . ?
C9 Fe1 C12 68.75(12) 2_755 2_755 ?
C9 Fe1 C12 175.30(12) . 2_755 ?
C10 Fe1 C12 142.85(12) . 2_755 ?
C10 Fe1 C12 67.99(13) 2_755 2_755 ?
C13 Fe1 C12 136.79(13) . 2_755 ?
C13 Fe1 C12 40.45(12) 2_755 2_755 ?
C11 Fe1 C12 39.84(13) 2_755 2_755 ?
C11 Fe1 C12 115.21(13) . 2_755 ?
C9 Fe1 C12 175.30(12) 2_755 . ?
C9 Fe1 C12 68.75(12) . . ?
C10 Fe1 C12 67.99(13) . . ?
C10 Fe1 C12 142.85(12) 2_755 . ?
C13 Fe1 C12 40.44(12) . . ?
C13 Fe1 C12 136.79(13) 2_755 . ?
C11 Fe1 C12 115.21(13) 2_755 . ?
C11 Fe1 C12 39.84(13) . . ?
C12 Fe1 C12 112.87(19) 2_755 . ?
C9 P1 C1A 105.83(14) . . ?
C9 P1 C1B 104.47(14) . . ?
C1A P1 C1B 105.61(14) . . ?
C9 P1 Pt1 119.62(9) . . ?
C1A P1 Pt1 111.86(10) . . ?
C1B P1 Pt1 108.40(9) . . ?
C5 N1 C1 119.1(2) . . ?
C5 N1 Pt1 122.97(19) . . ?
C1 N1 Pt1 117.82(18) . . ?
N1 C1 C2 121.7(3) . . ?
C1 C2 C3 120.2(3) . . ?
C2 C3 C4 117.4(3) . . ?
C2 C3 C6 119.5(3) . . ?
C4 C3 C6 123.1(3) . . ?
C5 C4 C3 119.9(3) . . ?
N1 C5 C4 121.7(3) . . ?
C7 C6 C3 126.3(3) . . ?
C6 C7 C8 120.0(3) . . ?
O2 C8 O1 123.8(3) . . ?
O2 C8 C7 124.3(3) . . ?
O1 C8 C7 111.9(3) . . ?
C10 C9 C13 107.5(3) . . ?
C10 C9 P1 126.1(2) . . ?
C13 C9 P1 126.2(2) . . ?
C10 C9 Fe1 69.93(16) . . ?
C13 C9 Fe1 70.38(17) . . ?
P1 C9 Fe1 121.29(15) . . ?
C11 C10 C9 107.8(3) . . ?
C11 C10 Fe1 71.05(17) . . ?
C9 C10 Fe1 68.32(16) . . ?
C12 C11 C10 108.7(3) . . ?
C12 C11 Fe1 70.63(18) . . ?
C10 C11 Fe1 68.49(16) . . ?
C11 C12 C13 108.7(3) . . ?
C11 C12 Fe1 69.53(18) . . ?
C13 C12 Fe1 68.39(18) . . ?
C12 C13 C9 107.3(3) . . ?
C12 C13 Fe1 71.17(19) . . ?
C9 C13 Fe1 67.94(16) . . ?
C6A C1A C2A 119.4(3) . . ?
C6A C1A P1 120.5(2) . . ?
C2A C1A P1 120.1(2) . . ?
C3A C2A C1A 119.8(3) . . ?
C2A C3A C4A 120.2(3) . . ?
C5A C4A C3A 120.6(3) . . ?
C4A C5A C6A 119.6(4) . . ?
C5A C6A C1A 120.3(3) . . ?
C2B C1B C6B 119.8(3) . . ?
C2B C1B P1 118.1(2) . . ?
C6B C1B P1 121.8(2) . . ?
C3B C2B C1B 120.1(3) . . ?
C4B C3B C2B 119.9(4) . . ?
C5B C4B C3B 120.8(3) . . ?
C4B C5B C6B 119.8(3) . . ?
C1B C6B C5B 119.6(3) . . ?
Cl1B C1S Cl1C 109.8(2) . . ?
Cl1B C1S Cl1A 109.7(2) . . ?
Cl1C C1S Cl1A 110.9(2) . . ?
Cl2 C2S Cl3 108.3(7) . . ?
Cl2 C2S Cl4 108.9(7) . . ?
Cl3 C2S Cl4 111.1(6) . . ?
O5 S1 O3 115.25(17) . . ?
O5 S1 O4 114.75(17) . . ?
O3 S1 O4 114.14(17) . . ?
O5 S1 C14 104.3(2) . . ?
O3 S1 C14 103.5(2) . . ?
O4 S1 C14 102.73(17) . . ?
F1 C14 F2 108.7(5) . . ?
F1 C14 F3 105.8(4) . . ?
F2 C14 F3 107.7(4) . . ?
F1 C14 S1 112.1(4) . . ?
F2 C14 S1 110.5(3) . . ?
F3 C14 S1 111.8(4) . . ?

loop_
_geom_bond_atom_site_label_1
_geom_bond_atom_site_label_2
_geom_bond_distance
_geom_bond_site_symmetry_2
_geom_bond_publ_flag
Pt1 N1 2.090(2) 2_755 ?
Pt1 N1 2.090(2) . ?
Pt1 P1 2.2790(7) 2_755 ?
Pt1 P1 2.2790(7) . ?
Fe1 C9 2.006(3) 2_755 ?
Fe1 C9 2.007(3) . ?
Fe1 C10 2.028(3) . ?
Fe1 C10 2.028(3) 2_755 ?
Fe1 C13 2.039(3) . ?
Fe1 C13 2.039(3) 2_755 ?
Fe1 C11 2.062(3) 2_755 ?
Fe1 C11 2.062(3) . ?
Fe1 C12 2.076(3) 2_755 ?
Fe1 C12 2.076(3) . ?
P1 C9 1.799(3) . ?
P1 C1A 1.809(3) . ?
P1 C1B 1.820(3) . ?
O1 C8 1.327(4) . ?
O2 C8 1.200(4) . ?
N1 C5 1.343(4) . ?
N1 C1 1.349(4) . ?
C1 C2 1.374(4) . ?
C2 C3 1.389(4) . ?
C3 C4 1.395(4) . ?
C3 C6 1.467(4) . ?
C4 C5 1.379(4) . ?
C6 C7 1.322(4) . ?
C7 C8 1.482(4) . ?
C9 C10 1.438(4) . ?
C9 C13 1.440(4) . ?
C10 C11 1.415(5) . ?
C11 C12 1.410(5) . ?
C12 C13 1.423(4) . ?
C1A C6A 1.392(4) . ?
C1A C2A 1.399(4) . ?
C2A C3A 1.376(5) . ?
C3A C4A 1.385(6) . ?
C4A C5A 1.377(6) . ?
C5A C6A 1.382(4) . ?
C1B C2B 1.385(4) . ?
C1B C6B 1.394(4) . ?
C2B C3B 1.385(5) . ?
C3B C4B 1.379(6) . ?
C4B C5B 1.374(6) . ?
C5B C6B 1.395(5) . ?
C1S Cl1B 1.738(4) . ?
C1S Cl1C 1.746(5) . ?
C1S Cl1A 1.747(4) . ?
C2S Cl2 1.645(12) . ?
C2S Cl3 1.734(9) . ?
C2S Cl4 1.789(11) . ?
S1 O5 1.423(3) . ?
S1 O3 1.426(3) . ?
S1 O4 1.440(2) . ?
S1 C14 1.811(4) . ?
C14 F1 1.301(6) . ?
C14 F2 1.310(5) . ?
C14 F3 1.310(6) . ?

loop_
_geom_hbond_atom_site_label_D
_geom_hbond_atom_site_label_H
_geom_hbond_atom_site_label_A
_geom_hbond_distance_DH
_geom_hbond_distance_HA
_geom_hbond_distance_DA
_geom_hbond_angle_DHA
_geom_hbond_site_symmetry_A
O1 H1 S1 0.83 2.79 3.571(3) 156.7 .
O1 H1 O4 0.83 1.89 2.712(3) 173.2 .
